data_7048054
loop_
_publ_author_name
'Saal, Thomas'
'Christe, Karl O.'
'Haiges, Ralf'

_publ_section_title
;
 Lewis adduct formation of hydrogen cyanide and nitriles with arsenic and
 antimony pentafluoride.
;
_journal_issue 1
_journal_name_full 'Dalton transactions (Cambridge, England : 2003)'
_journal_page_first 99
_journal_page_last 106
_journal_paper_doi 10.1039/c8dt03970d
_journal_volume 48
_journal_year 2018
_chemical_formula_moiety 'C10 H18 F10 N2 Sb2'
_chemical_formula_sum 'C10 H18 F10 N2 Sb2'
_chemical_formula_weight 599.76
_space_group_crystal_system monoclinic
_space_group_IT_number 11
_space_group_name_Hall '-P 2yb'
_space_group_name_H-M_alt 'P 1 21/m 1'
_symmetry_space_group_name_Hall '-P 2yb'
_symmetry_space_group_name_H-M 'P 1 21/m 1'
_atom_sites_solution_hydrogens geom
_audit_update_record
;
2018-07-13 deposited with the CCDC.
2018-11-14 downloaded from the CCDC.
;
_cell_angle_alpha 90
_cell_angle_beta 97.380(8)
_cell_angle_gamma 90
_cell_formula_units_Z 1
_cell_length_a 5.970(3)
_cell_length_b 8.897(5)
_cell_length_c 9.201(5)
_cell_measurement_reflns_used 3980
_cell_measurement_temperature 100.(2)
_cell_measurement_theta_max 28.2423
_cell_measurement_theta_min 2.2319
_cell_volume 484.7(5)
_computing_cell_refinement 'APEX2 v2014.11-0 (Bruker AXS, 2014)'
_computing_data_collection 'Bruker Instrument Service v2012.12.0.3 (Bruker AXS, 2012)'
_computing_data_reduction 'SAINT V8.34A (Bruker AXS, 2013)'
_computing_molecular_graphics 'shelXle (C.B. Huebschle, rev 807)'
_computing_publication_material 'SHELXTL XT 2014/4 (Bruker AXS, 2014)'
_computing_structure_refinement 'SHELXL-2014/7 (Sheldrick, 2014)'
_computing_structure_solution 'SHELXTL XT 2014/4 (Bruker AXS, 2014)'
_diffrn_ambient_temperature 100.(2)
_diffrn_detector_area_resol_mean 8.3333
_diffrn_measured_fraction_theta_full 0.983
_diffrn_measured_fraction_theta_max 0.983
_diffrn_measurement_device_type 'Bruker APEX II CCD'
_diffrn_measurement_method 'omega- and phi-scans'
_diffrn_radiation_monochromator 'TRIUMPH curved-crystal'
_diffrn_radiation_type 'MoK\a '
_diffrn_radiation_wavelength 0.71073
_diffrn_reflns_av_R_equivalents 0.0000
_diffrn_reflns_av_unetI/netI 0.0555
_diffrn_reflns_limit_h_max 8
_diffrn_reflns_limit_h_min -8
_diffrn_reflns_limit_k_max 12
_diffrn_reflns_limit_k_min 0
_diffrn_reflns_limit_l_max 13
_diffrn_reflns_limit_l_min 0
_diffrn_reflns_number 1532
_diffrn_reflns_theta_full 30.44
_diffrn_reflns_theta_max 30.44
_diffrn_reflns_theta_min 2.23
_diffrn_source 'fine-focus tube'
_exptl_absorpt_coefficient_mu 2.872
_exptl_absorpt_correction_T_max 0.746069
_exptl_absorpt_correction_T_min 0.540353
_exptl_absorpt_correction_type multi-scan
_exptl_absorpt_process_details 'TWINABS 2012/1 (Bruker AXS, 2014)'
_exptl_crystal_colour 'clear colourless'
_exptl_crystal_density_diffrn 2.055
_exptl_crystal_density_method 'not measured'
_exptl_crystal_description prism
_exptl_crystal_F_000 284
_exptl_crystal_size_max 0.138
_exptl_crystal_size_mid 0.079
_exptl_crystal_size_min 0.064
_refine_diff_density_max 1.292
_refine_diff_density_min -2.683
_refine_ls_extinction_method none
_refine_ls_goodness_of_fit_ref 1.067
_refine_ls_hydrogen_treatment constr
_refine_ls_matrix_type full
_refine_ls_number_parameters 70
_refine_ls_number_reflns 1532
_refine_ls_number_restraints 0
_refine_ls_restrained_S_all 1.067
_refine_ls_R_factor_all 0.0649
_refine_ls_R_factor_gt 0.0398
_refine_ls_shift/su_max 0.000
_refine_ls_shift/su_mean 0.000
_refine_ls_structure_factor_coef Fsqd
_refine_ls_weighting_details 'w=1/[\s^2^(Fo^2^)+(0.0186P)^2^+2.7268P] where P=(Fo^2^+2Fc^2^)/3'
_refine_ls_weighting_scheme calc
_refine_ls_wR_factor_gt 0.0715
_refine_ls_wR_factor_ref 0.0826
_reflns_number_gt 1334
_reflns_number_total 1532
_reflns_threshold_expression 'I > 2\s(I)'
_cod_data_source_file c8dt03970d2.cif
_cod_data_source_block TS377
_cod_depositor_comments
;
The following automatic conversions were performed:

'_exptl_absorpt_correction_type' value 'Multi-Scan' changed to
'multi-scan' according to
/home/data/users/saulius/crontab/automatic-downloads/rss-feeds/RSC/lib/dictionaries/cif_core.dic
dictionary named 'cif_core.dic' version 2.4.2 from 2011-04-26.

Automatic conversion script
Id: cif_fix_values 4973 2017-02-22 13:04:09Z antanas 

 Adding full bibliography for 7048050--7048060.cif.
;
_cod_original_cell_volume 484.7(4)
_cod_database_code 7048054

loop_
_space_group_symop_operation_xyz
'x, y, z'
'-x, y+1/2, -z'
'-x, -y, -z'
'x, -y-1/2, z'

loop_
_atom_site_type_symbol
_atom_site_label
_atom_site_fract_x
_atom_site_fract_y
_atom_site_fract_z
_atom_site_U_iso_or_equiv
_atom_site_adp_type
_atom_site_calc_flag
_atom_site_refinement_flags_adp
_atom_site_refinement_flags_occupancy
_atom_site_refinement_flags_posn
_atom_site_occupancy
C C1 0.7897(12) 0.25 0.6316(7) 0.0184(13) Uani d T P S 1
C C2 0.9324(12) 0.25 0.7744(8) 0.0202(14) Uani d T P S 1
C C3 1.0797(10) 0.3919(6) 0.7836(6) 0.0273(11) Uani d . . . 1
H H3A 1.1734 0.3914 0.7036 0.041 Uiso calc U . R 1
H H3B 1.1771 0.3937 0.8778 0.041 Uiso calc U . R 1
H H3C 0.9827 0.4811 0.7753 0.041 Uiso calc U . R 1
C C4 0.7722(14) 0.25 0.8941(8) 0.0285(17) Uani d T P S 1
H H4A 0.6573 0.3282 0.8721 0.043 Uiso calc U P R 0.5
H H4B 0.8595 0.2701 0.9897 0.043 Uiso calc U P R 0.5
H H4C 0.6986 0.1517 0.8961 0.043 Uiso calc U P R 0.5
F F1 0.2530(9) 0.25 0.1500(5) 0.0342(11) Uani d T P S 1
F F2 0.2159(8) 0.25 0.4419(4) 0.0307(10) Uani d T P S 1
F F3 0.7060(8) 0.25 0.2279(4) 0.0294(10) Uani d T P S 1
F F4 0.4569(6) 0.4597(3) 0.3316(3) 0.0286(6) Uani d . . . 1
N N1 0.6755(10) 0.25 0.5210(6) 0.0186(12) Uani d T P S 1
Sb Sb1 0.45059(9) 0.25 0.32521(5) 0.01680(12) Uani d T P S 1

loop_
_atom_site_aniso_label
_atom_site_aniso_U_11
_atom_site_aniso_U_22
_atom_site_aniso_U_33
_atom_site_aniso_U_12
_atom_site_aniso_U_13
_atom_site_aniso_U_23
C1 0.018(3) 0.018(3) 0.020(3) 0 0.004(3) 0
C2 0.018(3) 0.026(4) 0.016(3) 0 -0.003(3) 0
C3 0.024(3) 0.026(2) 0.031(2) -0.004(2) -0.003(2) 0.000(2)
C4 0.024(4) 0.040(5) 0.022(3) 0 0.003(3) 0
F1 0.033(3) 0.042(3) 0.023(2) 0 -0.013(2) 0
F2 0.022(2) 0.045(3) 0.026(2) 0 0.006(2) 0
F3 0.030(3) 0.040(3) 0.021(2) 0 0.0113(19) 0
F4 0.0357(15) 0.0173(12) 0.0311(14) 0.0031(15) -0.0027(16) 0.0015(12)
N1 0.018(3) 0.021(3) 0.016(3) 0 -0.003(2) 0
Sb1 0.0186(2) 0.01707(19) 0.01429(18) 0 0.00030(18) 0

loop_
_atom_type_symbol
_atom_type_description
_atom_type_scat_dispersion_real
_atom_type_scat_dispersion_imag
_atom_type_scat_source
C C 0.0033 0.0016 'International Tables Vol C Tables 4.2.6.8 and 6.1.1.4'
H H 0.0000 0.0000 'International Tables Vol C Tables 4.2.6.8 and 6.1.1.4'
F F 0.0171 0.0103 'International Tables Vol C Tables 4.2.6.8 and 6.1.1.4'
N N 0.0061 0.0033 'International Tables Vol C Tables 4.2.6.8 and 6.1.1.4'
Sb Sb -0.5866 1.5461 'International Tables Vol C Tables 4.2.6.8 and 6.1.1.4'

loop_
_geom_angle_atom_site_label_1
_geom_angle_atom_site_label_2
_geom_angle_atom_site_label_3
_geom_angle_site_symmetry_1
_geom_angle_site_symmetry_3
_geom_angle
N1 C1 C2 . . 179.1(7)
C1 C2 C3 . . 108.1(4)
C1 C2 C3 . 4_565 108.1(4)
C3 C2 C3 . 4_565 110.7(6)
C1 C2 C4 . . 107.2(6)
C3 C2 C4 . . 111.3(4)
C3 C2 C4 4_565 . 111.3(4)
C2 C3 H3A . . 109.5
C2 C3 H3B . . 109.5
H3A C3 H3B . . 109.5
C2 C3 H3C . . 109.5
H3A C3 H3C . . 109.5
H3B C3 H3C . . 109.5
C2 C4 H4A . . 109.5
C2 C4 H4B . . 109.5
H4A C4 H4B . . 109.5
C2 C4 H4C . . 109.5
H4A C4 H4C . . 109.5
H4B C4 H4C . . 109.5
C1 N1 Sb1 . . 176.7(6)
F3 Sb1 F4 . . 90.05(11)
F3 Sb1 F4 . 4_565 90.05(11)
F4 Sb1 F4 . 4_565 175.96(19)
F3 Sb1 F1 . . 92.9(2)
F4 Sb1 F1 . . 92.01(9)
F4 Sb1 F1 4_565 . 92.01(9)
F3 Sb1 F2 . . 173.8(2)
F4 Sb1 F2 . . 89.73(11)
F4 Sb1 F2 4_565 . 89.73(11)
F1 Sb1 F2 . . 93.4(2)
F3 Sb1 N1 . . 86.6(2)
F4 Sb1 N1 . . 87.99(9)
F4 Sb1 N1 4_565 . 87.99(9)
F1 Sb1 N1 . . 179.4(3)
F2 Sb1 N1 . . 87.2(2)

loop_
_geom_bond_atom_site_label_1
_geom_bond_atom_site_label_2
_geom_bond_site_symmetry_2
_geom_bond_distance
C1 N1 . 1.150(8)
C1 C2 . 1.471(9)
C2 C3 . 1.535(7)
C2 C3 4_565 1.535(7)
C2 C4 . 1.548(10)
C3 H3A . 0.98
C3 H3B . 0.98
C3 H3C . 0.98
C4 H4A . 0.98
C4 H4B . 0.98
C4 H4C . 0.98
F1 Sb1 . 1.871(4)
F2 Sb1 . 1.871(5)
F3 Sb1 . 1.865(5)
F4 Sb1 . 1.867(3)
N1 Sb1 . 2.104(6)
Sb1 F4 4_565 1.867(3)
